data_1515553
loop_
_publ_author_name
'Back, Olivier'
'Donnadieu, Bruno'
'von Hopffgarten, Moritz'
'Klein, Susanne'
'Tonner, Ralf'
'Frenking, Gernot'
'Bertrand, Guy'

_publ_section_title
;
 N-Heterocyclic carbenes versus transition metals for stabilizing
 phosphinyl radicals
;
_journal_issue 5
_journal_name_full 'Chemical Science'
_journal_page_first 858
_journal_paper_doi 10.1039/c1sc00027f
_journal_volume 2
_journal_year 2011
_chemical_formula_sum 'C54 H76 N6 P'
_chemical_formula_weight 840.18
_chemical_name_systematic
;
?
;
_space_group_IT_number 15
_symmetry_cell_setting monoclinic
_symmetry_space_group_name_Hall '-C 2yc'
_symmetry_space_group_name_H-M 'C 1 2/c 1'
_atom_sites_solution_hydrogens geom
_atom_sites_solution_primary direct
_atom_sites_solution_secondary difmap
_audit_creation_method SHELXL-97
_cell_angle_alpha 90.00
_cell_angle_beta 98.769(4)
_cell_angle_gamma 90.00
_cell_formula_units_Z 24
_cell_length_a 63.385(4)
_cell_length_b 12.6019(8)
_cell_length_c 38.409(3)
_cell_measurement_reflns_used 9930
_cell_measurement_temperature 100(2)
_cell_measurement_theta_max 22.19
_cell_measurement_theta_min 2.34
_cell_volume 30321(4)
_computing_cell_refinement 'Bruker SAINT'
_computing_data_collection 'Bruker APEX2'
_computing_data_reduction 'Bruker SAINT'
_computing_molecular_graphics 'Bruker SHELXTL'
_computing_publication_material 'Bruker SHELXTL'
_computing_structure_refinement 'SHELXL-97 (Sheldrick, 1997)'
_computing_structure_solution 'SHELXS-97 (Sheldrick, 2008)'
_diffrn_ambient_temperature 100(2)
_diffrn_measured_fraction_theta_full 0.997
_diffrn_measured_fraction_theta_max 0.997
_diffrn_measurement_device_type 'Bruker APEX-II CCD'
_diffrn_measurement_method '\f and \w scans'
_diffrn_radiation_monochromator graphite
_diffrn_radiation_source 'fine-focus sealed tube'
_diffrn_radiation_type MoK\a
_diffrn_radiation_wavelength 0.71073
_diffrn_reflns_av_R_equivalents 0.0719
_diffrn_reflns_av_sigmaI/netI 0.0580
_diffrn_reflns_limit_h_max 70
_diffrn_reflns_limit_h_min -70
_diffrn_reflns_limit_k_max 14
_diffrn_reflns_limit_k_min -13
_diffrn_reflns_limit_l_max 42
_diffrn_reflns_limit_l_min -42
_diffrn_reflns_number 105556
_diffrn_reflns_theta_full 23.32
_diffrn_reflns_theta_max 23.32
_diffrn_reflns_theta_min 1.55
_diffrn_standards_number 0
_exptl_absorpt_coefficient_mu 0.095
_exptl_absorpt_correction_type none
_exptl_crystal_density_diffrn 1.104
_exptl_crystal_density_meas 0
_exptl_crystal_density_method 'not measured'
_exptl_crystal_F_000 10968
_refine_diff_density_max 0.645
_refine_diff_density_min -0.429
_refine_diff_density_rms 0.052
_refine_ls_extinction_coef 0.000057(11)
_refine_ls_extinction_expression Fc^*^=kFc[1+0.001xFc^2^\l^3^/sin(2\q)]^-1/4^
_refine_ls_extinction_method SHELXL
_refine_ls_goodness_of_fit_ref 1.020
_refine_ls_hydrogen_treatment mixed
_refine_ls_matrix_type fullcycle
_refine_ls_number_parameters 1836
_refine_ls_number_reflns 21842
_refine_ls_number_restraints 371
_refine_ls_restrained_S_all 1.023
_refine_ls_R_factor_all 0.1067
_refine_ls_R_factor_gt 0.0641
_refine_ls_shift/su_max 0.175
_refine_ls_shift/su_mean 0.032
_refine_ls_structure_factor_coef Fsqd
_refine_ls_weighting_details 'calc w=1/[\s^2^(Fo^2^)+(0.0747P)^2^+58.0290P] where P=(Fo^2^+2Fc^2^)/3'
_refine_ls_weighting_scheme calc
_refine_ls_wR_factor_gt 0.1503
_refine_ls_wR_factor_ref 0.1742
_reflns_number_gt 14388
_reflns_number_total 21842
_reflns_threshold_expression >2sigma(I)
_cod_data_source_file c1sc00027f.txt
_cod_data_source_block shelxl_4
_cod_depositor_comments
;
The following automatic conversions were performed:

'_symmetry_cell_setting' value 'Monoclinic' changed to 'monoclinic'
according to
/usr/data/users/saulius/automatic-downloads/retrospective/RSC/lib/dictionaries/cif_core.dic
dictionary named 'cif_core.dic' version 2.4.2 from 2011-04-26.

Automatic conversion script
Id: cif_fix_values 2281 2013-09-26 08:29:07Z andrius 
;
_cod_original_cell_volume 30322(4)
_cod_original_sg_symbol_H-M C2/c
_cod_database_code 1515553

loop_
_symmetry_equiv_pos_as_xyz
'x, y, z'
'-x, y, -z+1/2'
'x+1/2, y+1/2, z'
'-x+1/2, y+1/2, -z+1/2'
'-x, -y, -z'
'x, -y, z-1/2'
'-x+1/2, -y+1/2, -z'
'x+1/2, -y+1/2, z-1/2'

loop_
_atom_site_label
_atom_site_type_symbol
_atom_site_fract_x
_atom_site_fract_y
_atom_site_fract_z
_atom_site_U_iso_or_equiv
_atom_site_adp_type
_atom_site_occupancy
_atom_site_symmetry_multiplicity
_atom_site_calc_flag
_atom_site_refinement_flags
_atom_site_disorder_assembly
_atom_site_disorder_group
P1A P 0.93449(5) 0.4409(3) 0.37740(6) 0.0389(6) Uani 0.80 1 d P A 1
P1A' P 0.9358(2) 0.4463(11) 0.3937(3) 0.060(3) Uani 0.20 1 d P A 2
N1A N 0.91344(4) 0.5043(2) 0.38861(7) 0.0322(6) Uani 1 1 d . . .
N2A N 0.95101(4) 0.5438(2) 0.38264(7) 0.0290(6) Uani 1 1 d . . .
N3A N 0.98740(4) 0.4806(2) 0.38890(8) 0.0367(7) Uani 1 1 d . . .
N4A N 0.98094(4) 0.65178(19) 0.38918(7) 0.0281(6) Uani 1 1 d . . .
N5A N 0.88326(4) 0.3866(2) 0.37589(9) 0.0454(8) Uani 1 1 d . . .
N6A N 0.87863(4) 0.5479(2) 0.39497(8) 0.0386(7) Uani 1 1 d . . .
C1A C 0.97126(5) 0.5536(2) 0.38649(8) 0.0241(7) Uani 1 1 d . A .
C2A C 1.00837(5) 0.5287(2) 0.39667(9) 0.0298(8) Uani 1 1 d . A .
H2A1 H 1.0181 0.5005 0.3810 0.036 Uiso 1 1 calc R . .
H2A2 H 1.0148 0.5164 0.4215 0.036 Uiso 1 1 calc R . .
C3A C 1.00383(5) 0.6457(2) 0.38971(9) 0.0283(7) Uani 1 1 d . A .
H3A1 H 1.0116 0.6903 0.4087 0.034 Uiso 1 1 calc R . .
H3A2 H 1.0078 0.6678 0.3668 0.034 Uiso 1 1 calc R . .
C4A C 0.89384(5) 0.4788(2) 0.38619(8) 0.0279(7) Uani 1 1 d . A .
C5A C 0.86029(5) 0.3978(3) 0.37437(11) 0.0441(9) Uani 1 1 d . A .
H5A1 H 0.8543 0.3378 0.3863 0.053 Uiso 1 1 calc R . .
H5A2 H 0.8530 0.4015 0.3497 0.053 Uiso 1 1 calc R . .
C6A C 0.85792(5) 0.5003(3) 0.39335(10) 0.0425(9) Uani 1 1 d . A .
H6A1 H 0.8467 0.5455 0.3801 0.051 Uiso 1 1 calc R . .
H6A2 H 0.8544 0.4874 0.4172 0.051 Uiso 1 1 calc R . .
C7A C 0.98491(5) 0.3683(2) 0.39148(10) 0.0347(8) Uani 1 1 d . A .
C8A C 0.98382(5) 0.3079(3) 0.36094(10) 0.0392(9) Uani 1 1 d . . .
C9A C 0.98210(5) 0.1989(3) 0.36452(11) 0.0441(9) Uani 1 1 d . A .
H9A H 0.9808 0.1553 0.3441 0.053 Uiso 1 1 calc R . .
C10A C 0.98218(6) 0.1529(3) 0.39662(12) 0.0518(11) Uani 1 1 d . . .
H10A H 0.9814 0.0778 0.3984 0.062 Uiso 1 1 calc R A .
C11A C 0.98335(7) 0.2132(3) 0.42618(12) 0.0567(11) Uani 1 1 d . A .
H11A H 0.9833 0.1799 0.4484 0.068 Uiso 1 1 calc R . .
C12A C 0.98463(6) 0.3231(3) 0.42430(10) 0.0427(9) Uani 1 1 d . . .
C13A C 0.96991(5) 0.7460(2) 0.37624(8) 0.0277(7) Uani 1 1 d . A .
C14A C 0.96586(5) 0.7646(3) 0.33995(9) 0.0335(8) Uani 1 1 d . . .
C15A C 0.95645(5) 0.8610(3) 0.32865(9) 0.0389(9) Uani 1 1 d . A .
H15A H 0.9537 0.8761 0.3041 0.047 Uiso 1 1 calc R . .
C16A C 0.95108(5) 0.9344(3) 0.35201(10) 0.0410(9) Uani 1 1 d . . .
H16A H 0.9449 1.0002 0.3437 0.049 Uiso 1 1 calc R A .
C17A C 0.95458(5) 0.9128(3) 0.38749(10) 0.0385(9) Uani 1 1 d . A .
H17A H 0.9503 0.9631 0.4034 0.046 Uiso 1 1 calc R . .
C18A C 0.96423(5) 0.8194(2) 0.40051(9) 0.0313(8) Uani 1 1 d . . .
C19A C 0.89179(5) 0.3008(3) 0.35806(9) 0.0346(8) Uani 1 1 d . A .
C20A C 0.89103(5) 0.3034(3) 0.32160(10) 0.0381(9) Uani 1 1 d . . .
C21A C 0.89772(6) 0.2146(3) 0.30523(10) 0.0438(9) Uani 1 1 d . A .
H21A H 0.8973 0.2146 0.2804 0.053 Uiso 1 1 calc R . .
C22A C 0.90503(6) 0.1262(3) 0.32429(10) 0.0433(9) Uani 1 1 d . . .
H22A H 0.9091 0.0649 0.3125 0.052 Uiso 1 1 calc R A .
C23A C 0.90641(6) 0.1263(3) 0.36033(9) 0.0402(9) Uani 1 1 d . A .
H23A H 0.9119 0.0655 0.3733 0.048 Uiso 1 1 calc R . .
C24A C 0.90002(5) 0.2134(3) 0.37809(9) 0.0359(8) Uani 1 1 d . . .
C25A C 0.88422(5) 0.6463(3) 0.41273(9) 0.0315(8) Uani 1 1 d . A .
C26A C 0.88575(5) 0.7375(3) 0.39269(9) 0.0316(8) Uani 1 1 d . . .
C27A C 0.89026(5) 0.8324(3) 0.41068(9) 0.0343(8) Uani 1 1 d . A .
H27A H 0.8915 0.8956 0.3977 0.041 Uiso 1 1 calc R . .
C28A C 0.89290(5) 0.8369(3) 0.44674(9) 0.0386(9) Uani 1 1 d . . .
H28A H 0.8954 0.9032 0.4584 0.046 Uiso 1 1 calc R A .
C29A C 0.89193(6) 0.7457(3) 0.46613(9) 0.0423(9) Uani 1 1 d . A .
H29A H 0.8940 0.7495 0.4911 0.051 Uiso 1 1 calc R . .
C30A C 0.88800(5) 0.6486(3) 0.44967(9) 0.0391(9) Uani 1 1 d . . .
C31A C 0.98522(7) 0.3562(3) 0.32502(10) 0.0558(11) Uani 1 1 d . A .
H31A H 0.9878 0.4340 0.3286 0.067 Uiso 1 1 calc R . .
C32A C 1.00349(8) 0.3120(4) 0.30853(11) 0.0776(15) Uani 1 1 d . . .
H32A H 1.0169 0.3231 0.3245 0.116 Uiso 1 1 calc R A .
H32B H 1.0041 0.3482 0.2861 0.116 Uiso 1 1 calc R . .
H32C H 1.0013 0.2358 0.3043 0.116 Uiso 1 1 calc R . .
C33A C 0.96401(8) 0.3432(4) 0.30068(13) 0.0889(17) Uani 1 1 d . . .
H33A H 0.9616 0.2679 0.2950 0.133 Uiso 1 1 calc R A .
H33B H 0.9644 0.3833 0.2789 0.133 Uiso 1 1 calc R . .
H33C H 0.9524 0.3701 0.3124 0.133 Uiso 1 1 calc R . .
C34A C 0.98565(7) 0.3894(3) 0.45702(10) 0.0544(11) Uani 1 1 d . A .
H34A H 0.9872 0.4650 0.4499 0.065 Uiso 1 1 calc R . .
C35A C 0.96459(9) 0.3808(5) 0.47277(15) 0.111(2) Uani 1 1 d . . .
H35A H 0.9624 0.3070 0.4795 0.166 Uiso 1 1 calc R A .
H35B H 0.9526 0.4034 0.4551 0.166 Uiso 1 1 calc R . .
H35C H 0.9654 0.4264 0.4936 0.166 Uiso 1 1 calc R . .
C36A C 1.00491(10) 0.3622(4) 0.48237(12) 0.0932(19) Uani 1 1 d . . .
H36A H 1.0045 0.2868 0.4885 0.140 Uiso 1 1 calc R A .
H36B H 1.0053 0.4053 0.5037 0.140 Uiso 1 1 calc R . .
H36C H 1.0177 0.3764 0.4717 0.140 Uiso 1 1 calc R . .
C37A C 0.97012(6) 0.6839(3) 0.31277(9) 0.0387(9) Uani 1 1 d . A .
H37A H 0.9783 0.6243 0.3257 0.046 Uiso 1 1 calc R . .
C38A C 0.94940(6) 0.6380(3) 0.29387(9) 0.0478(10) Uani 1 1 d . . .
H38A H 0.9411 0.6084 0.3112 0.072 Uiso 1 1 calc R A .
H38B H 0.9525 0.5817 0.2778 0.072 Uiso 1 1 calc R . .
H38C H 0.9411 0.6941 0.2804 0.072 Uiso 1 1 calc R . .
C39A C 0.98358(6) 0.7271(3) 0.28667(10) 0.0550(11) Uani 1 1 d . . .
H39A H 0.9754 0.7809 0.2719 0.082 Uiso 1 1 calc R A .
H39B H 0.9874 0.6692 0.2718 0.082 Uiso 1 1 calc R . .
H39C H 0.9966 0.7592 0.2994 0.082 Uiso 1 1 calc R . .
C40A C 0.96786(5) 0.7953(3) 0.43954(9) 0.0370(8) Uani 1 1 d . A .
H40A H 0.9807 0.7482 0.4443 0.044 Uiso 1 1 calc R . .
C41A C 0.94909(7) 0.7339(3) 0.44926(11) 0.0606(12) Uani 1 1 d . . .
H41A H 0.9361 0.7769 0.4441 0.091 Uiso 1 1 calc R A .
H41B H 0.9517 0.7169 0.4744 0.091 Uiso 1 1 calc R . .
H41C H 0.9473 0.6680 0.4356 0.091 Uiso 1 1 calc R . .
C42A C 0.97240(7) 0.8930(3) 0.46259(11) 0.0609(12) Uani 1 1 d . . .
H42A H 0.9845 0.9317 0.4557 0.091 Uiso 1 1 calc R A .
H42B H 0.9758 0.8713 0.4873 0.091 Uiso 1 1 calc R . .
H42C H 0.9598 0.9390 0.4596 0.091 Uiso 1 1 calc R . .
C43A C 0.88341(6) 0.4006(3) 0.29991(11) 0.0495(10) Uani 1 1 d . A .
H43A H 0.8803 0.4572 0.3166 0.059 Uiso 1 1 calc R . .
C44A C 0.90067(7) 0.4422(4) 0.28042(14) 0.0916(18) Uani 1 1 d . . .
H44A H 0.9139 0.4523 0.2970 0.137 Uiso 1 1 calc R A .
H44B H 0.8961 0.5102 0.2693 0.137 Uiso 1 1 calc R . .
H44C H 0.9032 0.3911 0.2623 0.137 Uiso 1 1 calc R . .
C45A C 0.86280(6) 0.3776(3) 0.27514(11) 0.0547(11) Uani 1 1 d . . .
H45A H 0.8655 0.3245 0.2577 0.082 Uiso 1 1 calc R A .
H45B H 0.8576 0.4431 0.2630 0.082 Uiso 1 1 calc R . .
H45C H 0.8521 0.3505 0.2887 0.082 Uiso 1 1 calc R . .
C46A C 0.90227(6) 0.2129(3) 0.41804(9) 0.0473(10) Uani 1 1 d . A .
H46A H 0.9024 0.2883 0.4261 0.057 Uiso 1 1 calc R . .
C47A C 0.88327(6) 0.1584(3) 0.43021(11) 0.0599(11) Uani 1 1 d . . .
H47A H 0.8701 0.1936 0.4195 0.090 Uiso 1 1 calc R A .
H47B H 0.8846 0.1629 0.4559 0.090 Uiso 1 1 calc R . .
H47C H 0.8829 0.0838 0.4230 0.090 Uiso 1 1 calc R . .
C48A C 0.92300(7) 0.1606(4) 0.43546(11) 0.0751(15) Uani 1 1 d . . .
H48A H 0.9221 0.0837 0.4317 0.113 Uiso 1 1 calc R A .
H48B H 0.9252 0.1757 0.4608 0.113 Uiso 1 1 calc R . .
H48C H 0.9350 0.1890 0.4250 0.113 Uiso 1 1 calc R . .
C49A C 0.88346(6) 0.7349(3) 0.35292(9) 0.0422(9) Uani 1 1 d . A .
H49A H 0.8763 0.6667 0.3446 0.051 Uiso 1 1 calc R . .
C50A C 0.90557(6) 0.7363(3) 0.34167(11) 0.0576(11) Uani 1 1 d . . .
H50A H 0.9127 0.8033 0.3490 0.086 Uiso 1 1 calc R A .
H50B H 0.9041 0.7294 0.3160 0.086 Uiso 1 1 calc R . .
H50C H 0.9140 0.6770 0.3528 0.086 Uiso 1 1 calc R . .
C51A C 0.87004(6) 0.8258(3) 0.33503(10) 0.0538(11) Uani 1 1 d . . .
H51A H 0.8559 0.8247 0.3423 0.081 Uiso 1 1 calc R A .
H51B H 0.8686 0.8175 0.3094 0.081 Uiso 1 1 calc R . .
H51C H 0.8771 0.8936 0.3419 0.081 Uiso 1 1 calc R . .
C52A C 0.88947(7) 0.5479(3) 0.47101(11) 0.0611(12) Uani 1 1 d . A .
H52A H 0.8840 0.4886 0.4548 0.073 Uiso 1 1 calc R . .
C53A C 0.87658(10) 0.5502(5) 0.49991(17) 0.126(3) Uani 1 1 d . . .
H53A H 0.8811 0.6102 0.5155 0.189 Uiso 1 1 calc R A .
H53B H 0.8786 0.4839 0.5133 0.189 Uiso 1 1 calc R . .
H53C H 0.8615 0.5582 0.4901 0.189 Uiso 1 1 calc R . .
C54A C 0.91292(8) 0.5233(4) 0.48582(13) 0.0866(16) Uani 1 1 d . . .
H54A H 0.9214 0.5222 0.4665 0.130 Uiso 1 1 calc R A .
H54B H 0.9138 0.4540 0.4975 0.130 Uiso 1 1 calc R . .
H54C H 0.9185 0.5781 0.5029 0.130 Uiso 1 1 calc R . .
P1B P 0.89861(3) 1.00035(13) 0.13110(4) 0.0222(3) Uani 0.80 1 d P B 1
P1B' P 0.8984(3) 1.0044(16) 0.1352(6) 0.167(8) Uani 0.20 1 d P B 2
N1B N 0.88187(4) 0.90399(19) 0.13917(7) 0.0264(6) Uani 1 1 d . . .
N2B N 0.92040(4) 0.9269(2) 0.13368(7) 0.0294(6) Uani 1 1 d . . .
N3B N 0.95084(4) 1.0442(2) 0.14607(7) 0.0323(7) Uani 1 1 d . . .
N4B N 0.95548(4) 0.8746(2) 0.13405(7) 0.0320(7) Uani 1 1 d . . .
N5B N 0.85023(4) 0.81439(19) 0.14280(7) 0.0289(6) Uani 1 1 d . . .
N6B N 0.84664(4) 0.97398(19) 0.11892(7) 0.0274(6) Uani 1 1 d . . .
C1B C 0.94014(5) 0.9507(2) 0.13775(8) 0.0261(7) Uani 1 1 d . B .
C2B C 0.97396(5) 1.0287(3) 0.15189(10) 0.0363(8) Uani 1 1 d . B .
H2B1 H 0.9797 1.0278 0.1774 0.044 Uiso 1 1 calc R . .
H2B2 H 0.9813 1.0851 0.1403 0.044 Uiso 1 1 calc R . .
C3B C 0.97651(5) 0.9217(3) 0.13521(9) 0.0345(8) Uani 1 1 d . B .
H3B1 H 0.9803 0.9295 0.1113 0.041 Uiso 1 1 calc R . .
H3B2 H 0.9876 0.8786 0.1498 0.041 Uiso 1 1 calc R . .
C4B C 0.86151(5) 0.9014(2) 0.13389(8) 0.0245(7) Uani 1 1 d . B .
C5B C 0.82784(5) 0.8219(2) 0.12731(9) 0.0336(8) Uani 1 1 d . B .
H5B1 H 0.8184 0.7934 0.1434 0.040 Uiso 1 1 calc R . .
H5B2 H 0.8250 0.7839 0.1045 0.040 Uiso 1 1 calc R . .
C6B C 0.82504(5) 0.9401(2) 0.12240(10) 0.0355(8) Uani 1 1 d . B .
H6B1 H 0.8148 0.9568 0.1009 0.043 Uiso 1 1 calc R . .
H6B2 H 0.8201 0.9734 0.1431 0.043 Uiso 1 1 calc R . .
C7B C 0.94178(5) 1.1326(2) 0.16222(9) 0.0298(8) Uani 1 1 d . B .
C8B C 0.94074(5) 1.1301(2) 0.19813(9) 0.0332(8) Uani 1 1 d . . .
C9B C 0.93322(5) 1.2198(3) 0.21322(10) 0.0404(9) Uani 1 1 d . B .
H9B H 0.9326 1.2207 0.2378 0.048 Uiso 1 1 calc R . .
C10B C 0.92666(6) 1.3070(3) 0.19322(10) 0.0437(9) Uani 1 1 d . . .
H10B H 0.9217 1.3680 0.2041 0.052 Uiso 1 1 calc R B .
C11B C 0.92716(5) 1.3071(3) 0.15744(10) 0.0408(9) Uani 1 1 d . B .
H11B H 0.9222 1.3675 0.1438 0.049 Uiso 1 1 calc R . .
C12B C 0.93482(5) 1.2194(2) 0.14107(9) 0.0341(8) Uani 1 1 d . . .
C13B C 0.94940(5) 0.7812(2) 0.11396(8) 0.0288(8) Uani 1 1 d . B .
C14B C 0.94725(5) 0.6865(2) 0.13199(8) 0.0283(7) Uani 1 1 d . . .
C15B C 0.94185(5) 0.5963(3) 0.11196(9) 0.0313(8) Uani 1 1 d . B .
H15B H 0.9401 0.5310 0.1235 0.038 Uiso 1 1 calc R . .
C16B C 0.93892(5) 0.5991(3) 0.07560(9) 0.0351(8) Uani 1 1 d . . .
H16B H 0.9358 0.5356 0.0625 0.042 Uiso 1 1 calc R B .
C17B C 0.94051(5) 0.6936(3) 0.05853(9) 0.0352(8) Uani 1 1 d . B .
H17B H 0.9382 0.6952 0.0335 0.042 Uiso 1 1 calc R . .
C18B C 0.94542(5) 0.7871(3) 0.07707(9) 0.0337(8) Uani 1 1 d . . .
C19B C 0.85104(5) 1.0841(2) 0.11489(9) 0.0293(8) Uani 1 1 d . B .
C20B C 0.85296(5) 1.1516(3) 0.14431(9) 0.0353(8) Uani 1 1 d . . .
C21B C 0.85534(6) 1.2595(3) 0.13813(12) 0.0495(10) Uani 1 1 d . B .
H21B H 0.8565 1.3078 0.1573 0.059 Uiso 1 1 calc R . .
C22B C 0.85597(6) 1.2970(3) 0.10501(13) 0.0581(12) Uani 1 1 d . . .
H22B H 0.8571 1.3712 0.1014 0.070 Uiso 1 1 calc R B .
C23B C 0.85502(6) 1.2290(3) 0.07681(11) 0.0513(11) Uani 1 1 d . B .
H23B H 0.8561 1.2566 0.0541 0.062 Uiso 1 1 calc R . .
C24B C 0.85247(5) 1.1201(3) 0.08109(9) 0.0378(9) Uani 1 1 d . . .
C25B C 0.86015(5) 0.7136(2) 0.15013(9) 0.0281(8) Uani 1 1 d . B .
C26B C 0.86230(5) 0.6761(3) 0.18464(9) 0.0354(8) Uani 1 1 d . . .
C27B C 0.87130(6) 0.5759(3) 0.19142(11) 0.0456(10) Uani 1 1 d . B .
H27B H 0.8724 0.5473 0.2145 0.055 Uiso 1 1 calc R . .
C28B C 0.87856(6) 0.5179(3) 0.16544(11) 0.0474(10) Uani 1 1 d . . .
H28B H 0.8848 0.4502 0.1707 0.057 Uiso 1 1 calc R B .
C29B C 0.87675(5) 0.5576(3) 0.13200(10) 0.0411(9) Uani 1 1 d . B .
H29B H 0.8821 0.5175 0.1143 0.049 Uiso 1 1 calc R . .
C30B C 0.86723(5) 0.6557(2) 0.12336(9) 0.0319(8) Uani 1 1 d . . .
C31B C 0.94710(5) 1.0325(3) 0.22053(9) 0.0387(9) Uani 1 1 d . B .
H31B H 0.9527 0.9790 0.2050 0.046 Uiso 1 1 calc R . .
C32B C 0.96508(6) 1.0571(3) 0.25062(10) 0.0573(11) Uani 1 1 d . . .
H32D H 0.9767 1.0936 0.2413 0.086 Uiso 1 1 calc R B .
H32E H 0.9705 0.9908 0.2620 0.086 Uiso 1 1 calc R . .
H32F H 0.9596 1.1028 0.2679 0.086 Uiso 1 1 calc R . .
C33B C 0.92768(6) 0.9830(3) 0.23351(10) 0.0537(10) Uani 1 1 d . . .
H33D H 0.9223 1.0315 0.2501 0.081 Uiso 1 1 calc R B .
H33E H 0.9318 0.9156 0.2453 0.081 Uiso 1 1 calc R . .
H33F H 0.9165 0.9703 0.2134 0.081 Uiso 1 1 calc R . .
C34B C 0.93535(6) 1.2191(3) 0.10188(9) 0.0430(9) Uani 1 1 d . B .
H34B H 0.9360 1.1435 0.0942 0.052 Uiso 1 1 calc R . .
C35B C 0.91535(6) 1.2689(4) 0.08095(11) 0.0657(13) Uani 1 1 d . . .
H35D H 0.9026 1.2369 0.0882 0.098 Uiso 1 1 calc R B .
H35E H 0.9152 1.2563 0.0557 0.098 Uiso 1 1 calc R . .
H35F H 0.9154 1.3454 0.0854 0.098 Uiso 1 1 calc R . .
C36B C 0.95524(6) 1.2750(3) 0.09287(10) 0.0527(10) Uani 1 1 d . . .
H36D H 0.9551 1.3496 0.1000 0.079 Uiso 1 1 calc R B .
H36E H 0.9554 1.2709 0.0674 0.079 Uiso 1 1 calc R . .
H36F H 0.9680 1.2404 0.1054 0.079 Uiso 1 1 calc R . .
C37B C 0.95001(5) 0.6824(3) 0.17185(9) 0.0355(8) Uani 1 1 d . B .
H37B H 0.9586 0.7456 0.1811 0.043 Uiso 1 1 calc R . .
C38B C 0.96168(6) 0.5839(3) 0.18741(9) 0.0433(9) Uani 1 1 d . . .
H38D H 0.9530 0.5209 0.1802 0.065 Uiso 1 1 calc R B .
H38E H 0.9641 0.5892 0.2132 0.065 Uiso 1 1 calc R . .
H38F H 0.9754 0.5781 0.1789 0.065 Uiso 1 1 calc R . .
C39B C 0.92810(6) 0.6914(3) 0.18373(10) 0.0503(10) Uani 1 1 d . . .
H39D H 0.9209 0.7554 0.1735 0.075 Uiso 1 1 calc R B .
H39E H 0.9299 0.6959 0.2095 0.075 Uiso 1 1 calc R . .
H39F H 0.9195 0.6289 0.1758 0.075 Uiso 1 1 calc R . .
C40B C 0.94564(6) 0.8912(3) 0.05773(10) 0.0455(9) Uani 1 1 d . B .
H40B H 0.9499 0.9474 0.0758 0.055 Uiso 1 1 calc R . .
C41B C 0.92357(6) 0.9202(3) 0.03880(10) 0.0544(11) Uani 1 1 d . . .
H41D H 0.9184 0.8640 0.0220 0.082 Uiso 1 1 calc R B .
H41E H 0.9243 0.9873 0.0261 0.082 Uiso 1 1 calc R . .
H41F H 0.9138 0.9281 0.0560 0.082 Uiso 1 1 calc R . .
C42B C 0.96204(7) 0.8921(4) 0.03281(11) 0.0647(12) Uani 1 1 d . . .
H42D H 0.9762 0.8755 0.0459 0.097 Uiso 1 1 calc R B .
H42E H 0.9624 0.9625 0.0220 0.097 Uiso 1 1 calc R . .
H42F H 0.9582 0.8389 0.0143 0.097 Uiso 1 1 calc R . .
C43B C 0.85270(5) 1.1124(3) 0.18130(9) 0.0400(9) Uani 1 1 d . B .
H43B H 0.8510 1.0335 0.1802 0.048 Uiso 1 1 calc R . .
C44B C 0.87366(6) 1.1362(3) 0.20519(11) 0.0583(11) Uani 1 1 d . . .
H44D H 0.8855 1.1057 0.1950 0.087 Uiso 1 1 calc R B .
H44E H 0.8733 1.1051 0.2285 0.087 Uiso 1 1 calc R . .
H44F H 0.8756 1.2132 0.2075 0.087 Uiso 1 1 calc R . .
C45B C 0.83389(6) 1.1579(3) 0.19708(10) 0.0555(11) Uani 1 1 d . . .
H45D H 0.8353 1.2353 0.1988 0.083 Uiso 1 1 calc R B .
H45E H 0.8338 1.1280 0.2206 0.083 Uiso 1 1 calc R . .
H45F H 0.8205 1.1396 0.1819 0.083 Uiso 1 1 calc R . .
C46B C 0.85146(6) 1.0446(3) 0.05046(9) 0.0490(10) Uani 1 1 d . B .
H46B H 0.8554 0.9729 0.0606 0.059 Uiso 1 1 calc R . .
C47B C 0.82936(8) 1.0352(6) 0.03048(14) 0.119(2) Uani 1 1 d . . .
H47D H 0.8256 1.1008 0.0173 0.179 Uiso 1 1 calc R B .
H47E H 0.8192 1.0234 0.0470 0.179 Uiso 1 1 calc R . .
H47F H 0.8287 0.9753 0.0141 0.179 Uiso 1 1 calc R . .
C48B C 0.86717(8) 1.0698(5) 0.02601(14) 0.0972(18) Uani 1 1 d . . .
H48D H 0.8676 1.0110 0.0095 0.146 Uiso 1 1 calc R B .
H48E H 0.8814 1.0802 0.0397 0.146 Uiso 1 1 calc R . .
H48F H 0.8627 1.1348 0.0129 0.146 Uiso 1 1 calc R . .
C49B C 0.85599(6) 0.7453(3) 0.21353(9) 0.0435(9) Uani 1 1 d . B .
H49B H 0.8439 0.7915 0.2027 0.052 Uiso 1 1 calc R . .
C50B C 0.87458(7) 0.8178(3) 0.22777(10) 0.0523(11) Uani 1 1 d . . .
H50D H 0.8865 0.7749 0.2394 0.078 Uiso 1 1 calc R B .
H50E H 0.8700 0.8675 0.2448 0.078 Uiso 1 1 calc R . .
H50F H 0.8791 0.8575 0.2083 0.078 Uiso 1 1 calc R . .
C51B C 0.84841(7) 0.6834(3) 0.24351(10) 0.0638(12) Uani 1 1 d . . .
H51D H 0.8375 0.6318 0.2337 0.096 Uiso 1 1 calc R B .
H51E H 0.8423 0.7327 0.2590 0.096 Uiso 1 1 calc R . .
H51F H 0.8605 0.6461 0.2570 0.096 Uiso 1 1 calc R . .
C52B C 0.86477(5) 0.6941(3) 0.08569(9) 0.0360(8) Uani 1 1 d . B .
H52B H 0.8578 0.7655 0.0848 0.043 Uiso 1 1 calc R . .
C53B C 0.88636(6) 0.7076(3) 0.07342(10) 0.0493(10) Uani 1 1 d . . .
H53D H 0.8953 0.7553 0.0896 0.074 Uiso 1 1 calc R B .
H53E H 0.8843 0.7380 0.0497 0.074 Uiso 1 1 calc R . .
H53F H 0.8934 0.6384 0.0731 0.074 Uiso 1 1 calc R . .
C54B C 0.85012(6) 0.6210(3) 0.06128(10) 0.0504(10) Uani 1 1 d . . .
H54D H 0.8484 0.6490 0.0372 0.076 Uiso 1 1 calc R B .
H54E H 0.8362 0.6171 0.0692 0.076 Uiso 1 1 calc R . .
H54F H 0.8564 0.5499 0.0617 0.076 Uiso 1 1 calc R . .
P1C P 0.767653(16) 1.03170(8) 0.37464(3) 0.0372(3) Uani 0.80 1 d P C 1
P1C' P 0.76331(12) 0.8893(6) 0.3811(3) 0.102(3) Uani 0.20 1 d P C 2
N1C N 0.74605(4) 0.9658(2) 0.35847(9) 0.0499(9) Uani 1 1 d . . .
N2C N 0.78325(4) 0.9298(2) 0.38789(8) 0.0441(8) Uani 1 1 d . . .
N3C N 0.81970(4) 0.9904(2) 0.39482(9) 0.0464(8) Uani 1 1 d . . .
N4C N 0.81283(4) 0.8281(2) 0.41093(8) 0.0370(7) Uani 1 1 d . . .
N5C N 0.71438(4) 1.0635(2) 0.36839(8) 0.0384(7) Uani 1 1 d . . .
N6C N 0.71130(4) 0.9188(2) 0.33514(9) 0.0495(9) Uani 1 1 d . . .
C1C C 0.80330(5) 0.9204(3) 0.39666(9) 0.0372(9) Uani 1 1 d . C .
C2C C 0.84036(5) 0.9491(3) 0.41031(10) 0.0420(9) Uani 1 1 d . C .
H2C1 H 0.8451 0.9794 0.4340 0.050 Uiso 1 1 calc R . .
H2C2 H 0.8513 0.9634 0.3951 0.050 Uiso 1 1 calc R . .
C3C C 0.83582(5) 0.8313(3) 0.41231(9) 0.0373(8) Uani 1 1 d . C .
H3C1 H 0.8403 0.7928 0.3922 0.045 Uiso 1 1 calc R . .
H3C2 H 0.8432 0.8002 0.4345 0.045 Uiso 1 1 calc R . .
C4C C 0.72611(5) 0.9847(3) 0.35518(11) 0.0428(10) Uani 1 1 d . C .
C5C C 0.69182(5) 1.0566(3) 0.35373(11) 0.0429(9) Uani 1 1 d . C .
H5C1 H 0.6881 1.1062 0.3338 0.051 Uiso 1 1 calc R . .
H5C2 H 0.6826 1.0715 0.3718 0.051 Uiso 1 1 calc R . .
C6C C 0.68975(5) 0.9418(3) 0.34159(11) 0.0424(9) Uani 1 1 d . C .
H6C1 H 0.6856 0.8951 0.3601 0.051 Uiso 1 1 calc R . .
H6C2 H 0.6793 0.9344 0.3198 0.051 Uiso 1 1 calc R . .
C7C C 0.8168(2) 1.0953(11) 0.3872(3) 0.0462(16) Uani 0.52 1 d PU C 1
C8C C 0.81279(15) 1.1687(7) 0.4136(3) 0.0508(15) Uani 0.52 1 d PU C 1
C9C C 0.80972(13) 1.2738(7) 0.4032(2) 0.0510(16) Uani 0.52 1 d PU C 1
H9C H 0.8073 1.3262 0.4200 0.061 Uiso 0.52 1 calc PR C 1
C10C C 0.81013(14) 1.3022(8) 0.3690(3) 0.0501(17) Uani 0.52 1 d PU C 1
H10C H 0.8070 1.3735 0.3621 0.060 Uiso 0.52 1 calc PR C 1
C11C C 0.81488(14) 1.2321(7) 0.3446(2) 0.0496(16) Uani 0.52 1 d PU C 1
H11C H 0.8157 1.2553 0.3213 0.060 Uiso 0.52 1 calc PR C 1
C12C C 0.81869(19) 1.1227(9) 0.3539(3) 0.0477(15) Uani 0.52 1 d PU C 1
C31C C 0.81328(15) 1.1400(7) 0.4521(2) 0.0606(17) Uani 0.52 1 d PU C 1
H31C H 0.8167 1.0626 0.4541 0.073 Uiso 0.52 1 calc PR C 1
C32C C 0.79149(15) 1.1522(8) 0.4624(3) 0.069(2) Uani 0.52 1 d PU C 1
H32G H 0.7883 1.2277 0.4648 0.104 Uiso 0.52 1 calc PR C 1
H32H H 0.7911 1.1161 0.4849 0.104 Uiso 0.52 1 calc PR C 1
H32I H 0.7808 1.1206 0.4441 0.104 Uiso 0.52 1 calc PR C 1
C33C C 0.82972(15) 1.1939(8) 0.4766(3) 0.070(3) Uani 0.52 1 d PU C 1
H33G H 0.8267 1.2702 0.4766 0.105 Uiso 0.52 1 calc PR C 1
H33H H 0.8437 1.1822 0.4694 0.105 Uiso 0.52 1 calc PR C 1
H33I H 0.8298 1.1655 0.5004 0.105 Uiso 0.52 1 calc PR C 1
C34C C 0.8249(2) 1.0323(8) 0.3211(3) 0.0530(16) Uani 0.52 1 d PU C 1
H34C H 0.8286 0.9636 0.3336 0.064 Uiso 0.52 1 calc PR C 1
C35C C 0.84352(18) 1.0605(7) 0.3043(3) 0.059(2) Uani 0.52 1 d PU C 1
H35G H 0.8468 1.0018 0.2893 0.088 Uiso 0.52 1 calc PR C 1
H35H H 0.8558 1.0740 0.3225 0.088 Uiso 0.52 1 calc PR C 1
H35I H 0.8403 1.1244 0.2900 0.088 Uiso 0.52 1 calc PR C 1
C36C C 0.80768(17) 1.0064(8) 0.2902(3) 0.070(3) Uani 0.52 1 d PU C 1
H36G H 0.8040 1.0706 0.2763 0.106 Uiso 0.52 1 calc PR C 1
H36H H 0.7950 0.9795 0.2991 0.106 Uiso 0.52 1 calc PR C 1
H36I H 0.8130 0.9522 0.2754 0.106 Uiso 0.52 1 calc PR C 1
C7' C 0.8169(3) 1.1014(12) 0.3802(4) 0.0473(15) Uani 0.48 1 d PU C 2
C8' C 0.81203(16) 1.1832(8) 0.4016(3) 0.0496(15) Uani 0.48 1 d PU C 2
C9' C 0.80863(16) 1.2850(8) 0.3870(3) 0.0513(17) Uani 0.48 1 d PU C 2
H9' H 0.8058 1.3429 0.4015 0.062 Uiso 0.48 1 calc PR C 2
C10' C 0.80934(14) 1.3012(8) 0.3515(3) 0.0521(17) Uani 0.48 1 d PU C 2
H10' H 0.8059 1.3694 0.3417 0.062 Uiso 0.48 1 calc PR C 2
C11' C 0.81489(15) 1.2205(7) 0.3297(3) 0.0513(17) Uani 0.48 1 d PU C 2
H11' H 0.8160 1.2335 0.3057 0.062 Uiso 0.48 1 calc PR C 2
C12' C 0.8186(2) 1.1223(10) 0.3442(3) 0.0490(15) Uani 0.48 1 d PU C 2
C31' C 0.81024(16) 1.1639(8) 0.4391(3) 0.0577(17) Uani 0.48 1 d PU C 2
H31' H 0.8130 1.0871 0.4444 0.069 Uiso 0.48 1 calc PR C 2
C32' C 0.78790(16) 1.1923(9) 0.4481(3) 0.076(3) Uani 0.48 1 d PU C 2
H32J H 0.7865 1.2696 0.4495 0.115 Uiso 0.48 1 calc PR C 2
H32K H 0.7862 1.1606 0.4707 0.115 Uiso 0.48 1 calc PR C 2
H32L H 0.7769 1.1648 0.4296 0.115 Uiso 0.48 1 calc PR C 2
C33' C 0.82746(16) 1.2317(8) 0.4634(3) 0.065(3) Uani 0.48 1 d PU C 2
H33J H 0.8418 1.2105 0.4594 0.097 Uiso 0.48 1 calc PR C 2
H33K H 0.8261 1.2197 0.4881 0.097 Uiso 0.48 1 calc PR C 2
H33L H 0.8253 1.3072 0.4577 0.097 Uiso 0.48 1 calc PR C 2
C34' C 0.8239(2) 1.0511(9) 0.3258(4) 0.0514(15) Uani 0.48 1 d PU C 2
H34' H 0.8271 0.9863 0.3406 0.062 Uiso 0.48 1 calc PR C 2
C35' C 0.84502(19) 1.0873(7) 0.3118(3) 0.058(3) Uani 0.48 1 d PU C 2
H35J H 0.8421 1.1509 0.2972 0.087 Uiso 0.48 1 calc PR C 2
H35K H 0.8499 1.0301 0.2977 0.087 Uiso 0.48 1 calc PR C 2
H35L H 0.8561 1.1031 0.3318 0.087 Uiso 0.48 1 calc PR C 2
C36' C 0.80355(17) 1.0297(9) 0.2986(3) 0.062(3) Uani 0.48 1 d PU C 2
H36J H 0.7920 1.0059 0.3110 0.093 Uiso 0.48 1 calc PR C 2
H36K H 0.8066 0.9747 0.2821 0.093 Uiso 0.48 1 calc PR C 2
H36L H 0.7993 1.0952 0.2857 0.093 Uiso 0.48 1 calc PR C 2
C13C C 0.80222(5) 0.7273(3) 0.40697(10) 0.0371(9) Uani 1 1 d . C .
C14C C 0.79893(6) 0.6751(3) 0.43790(11) 0.0487(10) Uani 1 1 d . . .
C15C C 0.78973(6) 0.5757(3) 0.43465(13) 0.0618(12) Uani 1 1 d . C .
H15C H 0.7874 0.5382 0.4552 0.074 Uiso 1 1 calc R . .
C16C C 0.78385(6) 0.5302(3) 0.40224(13) 0.0598(12) Uani 1 1 d . . .
H16C H 0.7776 0.4616 0.4007 0.072 Uiso 1 1 calc R C .
C17C C 0.78691(6) 0.5824(3) 0.37183(12) 0.0519(11) Uani 1 1 d . C .
H17C H 0.7825 0.5501 0.3496 0.062 Uiso 1 1 calc R . .
C18C C 0.79652(5) 0.6829(3) 0.37362(10) 0.0391(9) Uani 1 1 d . . .
C19C C 0.72291(5) 1.1640(3) 0.38144(10) 0.0387(9) Uani 1 1 d . C .
C20C C 0.72367(5) 1.1831(3) 0.41734(11) 0.0464(10) Uani 1 1 d . . .
C21C C 0.73043(6) 1.2838(3) 0.42972(12) 0.0604(12) Uani 1 1 d . C .
H21C H 0.7311 1.3002 0.4540 0.073 Uiso 1 1 calc R . .
C22C C 0.73622(6) 1.3597(3) 0.40683(13) 0.0630(13) Uani 1 1 d . . .
H22C H 0.7408 1.4278 0.4156 0.076 Uiso 1 1 calc R C .
C23C C 0.73549(6) 1.3375(3) 0.37185(12) 0.0572(12) Uani 1 1 d . C .
H23C H 0.7397 1.3901 0.3566 0.069 Uiso 1 1 calc R . .
C24C C 0.72866(5) 1.2394(3) 0.35831(11) 0.0443(10) Uani 1 1 d . . .
C25C C 0.71731(5) 0.8146(2) 0.32518(11) 0.0419(10) Uani 1 1 d . C .
C26C C 0.72122(5) 0.7356(3) 0.35106(10) 0.0371(9) Uani 1 1 d . . .
C27C C 0.72631(5) 0.6348(3) 0.34013(10) 0.0420(9) Uani 1 1 d . C .
H27C H 0.7291 0.5795 0.3570 0.050 Uiso 1 1 calc R . .
C28C C 0.72735(6) 0.6141(3) 0.30568(11) 0.0526(11) Uani 1 1 d . . .
H28C H 0.7306 0.5443 0.2987 0.063 Uiso 1 1 calc R C .
C29C C 0.72378(6) 0.6930(3) 0.28096(12) 0.0592(12) Uani 1 1 d . C .
H29C H 0.7248 0.6771 0.2571 0.071 Uiso 1 1 calc R . .
C30C C 0.71874(6) 0.7951(3) 0.28989(11) 0.0528(11) Uani 1 1 d . . .
C37C C 0.80430(7) 0.7276(4) 0.47357(10) 0.0624(12) Uani 1 1 d . C .
H37C H 0.8163 0.7781 0.4722 0.075 Uiso 1 1 calc R . .
C38C C 0.78512(8) 0.7930(5) 0.48161(13) 0.0921(18) Uani 1 1 d . . .
H38G H 0.7805 0.8418 0.4620 0.138 Uiso 1 1 calc R C .
H38H H 0.7893 0.8337 0.5033 0.138 Uiso 1 1 calc R . .
H38I H 0.7733 0.7451 0.4846 0.138 Uiso 1 1 calc R . .
C39C C 0.81131(9) 0.6525(5) 0.50399(13) 0.104(2) Uani 1 1 d . . .
H39G H 0.7991 0.6102 0.5086 0.156 Uiso 1 1 calc R C .
H39H H 0.8169 0.6936 0.5251 0.156 Uiso 1 1 calc R . .
H39I H 0.8225 0.6053 0.4979 0.156 Uiso 1 1 calc R . .
C40C C 0.80000(6) 0.7376(3) 0.33980(10) 0.0446(9) Uani 1 1 d . C .
H40C H 0.8069 0.8076 0.3464 0.054 Uiso 1 1 calc R . .
C41C C 0.77859(6) 0.7603(4) 0.31629(11) 0.0613(12) Uani 1 1 d . . .
H41G H 0.7812 0.7993 0.2953 0.092 Uiso 1 1 calc R C .
H41H H 0.7695 0.8029 0.3294 0.092 Uiso 1 1 calc R . .
H41I H 0.7714 0.6930 0.3092 0.092 Uiso 1 1 calc R . .
C42C C 0.81511(8) 0.6747(4) 0.32072(12) 0.0744(14) Uani 1 1 d . . .
H42G H 0.8284 0.6616 0.3367 0.112 Uiso 1 1 calc R C .
H42H H 0.8182 0.7150 0.3002 0.112 Uiso 1 1 calc R . .
H42I H 0.8085 0.6068 0.3129 0.112 Uiso 1 1 calc R . .
C43C C 0.71757(6) 1.0977(3) 0.44178(11) 0.0557(11) Uani 1 1 d . C .
H43C H 0.7057 1.0556 0.4282 0.067 Uiso 1 1 calc R . .
C44C C 0.73600(7) 1.0218(4) 0.45293(14) 0.0786(15) Uani 1 1 d . . .
H44G H 0.7414 0.9952 0.4320 0.118 Uiso 1 1 calc R C .
H44H H 0.7310 0.9621 0.4659 0.118 Uiso 1 1 calc R . .
H44I H 0.7475 1.0591 0.4681 0.118 Uiso 1 1 calc R . .
C45C C 0.70939(8) 1.1421(4) 0.47362(13) 0.0818(15) Uani 1 1 d . . .
H45G H 0.7212 1.1741 0.4896 0.123 Uiso 1 1 calc R C .
H45H H 0.7031 1.0848 0.4859 0.123 Uiso 1 1 calc R . .
H45I H 0.6985 1.1962 0.4661 0.123 Uiso 1 1 calc R . .
C46C C 0.72763(6) 1.2199(3) 0.31920(11) 0.0537(11) Uani 1 1 d . C .
H46C H 0.7236 1.1439 0.3146 0.064 Uiso 1 1 calc R . .
C47C C 0.71047(7) 1.2881(3) 0.29718(12) 0.0706(13) Uani 1 1 d . . .
H47G H 0.6966 1.2736 0.3043 0.106 Uiso 1 1 calc R C .
H47H H 0.7099 1.2709 0.2722 0.106 Uiso 1 1 calc R . .
H47I H 0.7140 1.3634 0.3010 0.106 Uiso 1 1 calc R . .
C48C C 0.74908(7) 1.2374(4) 0.30680(14) 0.0806(15) Uani 1 1 d . . .
H48G H 0.7527 1.3129 0.3085 0.121 Uiso 1 1 calc R C .
H48H H 0.7482 1.2141 0.2823 0.121 Uiso 1 1 calc R . .
H48I H 0.7601 1.1963 0.3216 0.121 Uiso 1 1 calc R . .
C49C C 0.72041(5) 0.7543(3) 0.38998(9) 0.0414(9) Uani 1 1 d D C .
H49C H 0.7165 0.8305 0.3924 0.050 Uiso 1 1 calc R . .
C50C C 0.74256(6) 0.7402(3) 0.41069(10) 0.0526(10) Uani 1 1 d D . .
H50G H 0.7467 0.6652 0.4104 0.079 Uiso 1 1 calc R C .
H50H H 0.7426 0.7632 0.4351 0.079 Uiso 1 1 calc R . .
H50I H 0.7528 0.7830 0.4000 0.079 Uiso 1 1 calc R . .
C51C C 0.70403(6) 0.6919(3) 0.40289(10) 0.0541(11) Uani 1 1 d D . .
H51G H 0.6903 0.7048 0.3881 0.081 Uiso 1 1 calc R C .
H51H H 0.7031 0.7123 0.4272 0.081 Uiso 1 1 calc R . .
H51I H 0.7076 0.6164 0.4021 0.081 Uiso 1 1 calc R . .
C52C C 0.71615(7) 0.8818(5) 0.26343(16) 0.107(2) Uani 1 1 d D C .
H52C H 0.7202 0.8333 0.2450 0.128 Uiso 1 1 calc R . .
C53C C 0.73581(6) 0.9474(3) 0.26289(11) 0.0582(11) Uani 1 1 d D . .
H53G H 0.7331 1.0000 0.2439 0.087 Uiso 1 1 calc R C .
H53H H 0.7476 0.9013 0.2588 0.087 Uiso 1 1 calc R . .
H53I H 0.7395 0.9838 0.2855 0.087 Uiso 1 1 calc R . .
C54C C 0.69703(10) 0.9047(7) 0.2428(3) 0.239(6) Uani 1 1 d D . .
H54G H 0.6853 0.8740 0.2535 0.358 Uiso 1 1 calc R C .
H54H H 0.6969 0.8745 0.2193 0.358 Uiso 1 1 calc R . .
H54I H 0.6952 0.9818 0.2410 0.358 Uiso 1 1 calc R . .

loop_
_atom_site_aniso_label
_atom_site_aniso_U_11
_atom_site_aniso_U_22
_atom_site_aniso_U_33
_atom_site_aniso_U_23
_atom_site_aniso_U_13
_atom_site_aniso_U_12
P1A 0.0202(8) 0.0307(9) 0.0672(16) -0.0160(12) 0.0111(12) -0.0031(6)
P1A' 0.045(5) 0.022(4) 0.114(10) -0.009(7) 0.019(8) -0.002(3)
N1A 0.0250(16) 0.0292(15) 0.0423(17) 0.0018(13) 0.0052(13) -0.0019(12)
N2A 0.0221(16) 0.0285(15) 0.0361(16) 0.0010(12) 0.0038(12) -0.0003(12)
N3A 0.0193(15) 0.0225(15) 0.067(2) 0.0026(14) 0.0043(14) 0.0020(12)
N4A 0.0200(14) 0.0201(14) 0.0433(17) 0.0055(12) 0.0021(12) 0.0016(11)
N5A 0.0219(16) 0.0367(17) 0.078(2) -0.0195(16) 0.0096(15) -0.0033(13)
N6A 0.0245(15) 0.0294(16) 0.064(2) -0.0076(14) 0.0132(14) -0.0019(13)
C1A 0.0252(19) 0.0229(17) 0.0233(17) 0.0014(13) 0.0009(14) 0.0014(14)
C2A 0.0220(17) 0.0280(18) 0.039(2) 0.0025(15) 0.0027(15) -0.0004(14)
C3A 0.0210(17) 0.0272(17) 0.0357(19) 0.0031(15) 0.0012(14) -0.0006(14)
C4A 0.0265(19) 0.0253(17) 0.0317(19) 0.0023(14) 0.0036(15) -0.0004(15)
C5A 0.025(2) 0.042(2) 0.065(3) -0.0044(19) 0.0081(18) -0.0059(16)
C6A 0.0245(19) 0.043(2) 0.059(2) -0.0047(19) 0.0052(17) 0.0000(16)
C7A 0.0220(18) 0.0225(18) 0.060(3) 0.0050(18) 0.0073(17) 0.0036(14)
C8A 0.0260(19) 0.030(2) 0.058(3) -0.0058(18) -0.0061(17) 0.0001(15)
C9A 0.033(2) 0.030(2) 0.067(3) -0.0082(19) 0.0020(19) 0.0018(16)
C10A 0.052(3) 0.026(2) 0.080(3) 0.000(2) 0.020(2) -0.0032(18)
C11A 0.073(3) 0.036(2) 0.066(3) 0.008(2) 0.029(2) -0.009(2)
C12A 0.041(2) 0.031(2) 0.061(3) -0.0018(18) 0.0223(19) -0.0026(16)
C13A 0.0220(17) 0.0245(17) 0.036(2) 0.0059(15) 0.0025(15) -0.0010(14)
C14A 0.0249(18) 0.0315(19) 0.042(2) 0.0036(16) -0.0006(16) 0.0004(15)
C15A 0.037(2) 0.040(2) 0.037(2) 0.0116(18) -0.0014(17) 0.0031(17)
C16A 0.040(2) 0.0269(19) 0.053(3) 0.0103(18) -0.0022(18) 0.0064(16)
C17A 0.038(2) 0.0279(19) 0.049(2) 0.0001(17) 0.0059(18) 0.0068(16)
C18A 0.0253(18) 0.0278(18) 0.040(2) 0.0034(16) 0.0036(15) 0.0002(14)
C19A 0.0232(18) 0.0281(19) 0.052(2) -0.0039(17) 0.0041(16) -0.0052(15)
C20A 0.0266(19) 0.035(2) 0.050(2) 0.0033(18) -0.0035(17) -0.0021(16)
C21A 0.040(2) 0.052(2) 0.037(2) -0.0003(19) -0.0002(18) 0.0020(18)
C22A 0.044(2) 0.040(2) 0.043(2) -0.0089(18) -0.0006(18) 0.0070(18)
C23A 0.044(2) 0.029(2) 0.044(2) 0.0040(17) -0.0014(18) 0.0006(16)
C24A 0.034(2) 0.035(2) 0.039(2) -0.0028(17) 0.0046(16) -0.0103(16)
C25A 0.0221(18) 0.0311(19) 0.042(2) -0.0051(16) 0.0081(15) 0.0010(14)
C26A 0.0257(18) 0.0323(19) 0.039(2) -0.0026(16) 0.0100(15) 0.0013(15)
C27A 0.0302(19) 0.033(2) 0.039(2) -0.0021(16) 0.0037(16) 0.0026(15)
C28A 0.039(2) 0.034(2) 0.042(2) -0.0081(17) 0.0016(17) 0.0052(16)
C29A 0.044(2) 0.047(2) 0.034(2) -0.0016(18) 0.0024(17) 0.0019(18)
C30A 0.037(2) 0.037(2) 0.042(2) 0.0070(17) 0.0035(17) 0.0025(16)
C31A 0.076(3) 0.039(2) 0.043(2) -0.0005(19) -0.019(2) 0.005(2)
C32A 0.073(3) 0.108(4) 0.050(3) 0.018(3) 0.004(2) 0.009(3)
C33A 0.090(4) 0.092(4) 0.070(3) -0.021(3) -0.034(3) 0.034(3)
C34A 0.069(3) 0.050(2) 0.048(3) 0.004(2) 0.022(2) -0.007(2)
C35A 0.123(5) 0.119(5) 0.111(5) -0.037(4) 0.086(4) -0.048(4)
C36A 0.169(6) 0.052(3) 0.048(3) -0.009(2) -0.018(3) 0.024(3)
C37A 0.039(2) 0.042(2) 0.034(2) 0.0035(17) 0.0025(17) 0.0049(17)
C38A 0.052(2) 0.056(2) 0.035(2) -0.0080(18) 0.0058(19) -0.007(2)
C39A 0.048(2) 0.065(3) 0.054(3) -0.003(2) 0.015(2) -0.001(2)
C40A 0.036(2) 0.0349(19) 0.041(2) 0.0015(16) 0.0081(17) 0.0093(16)
C41A 0.065(3) 0.074(3) 0.046(2) -0.005(2) 0.018(2) -0.015(2)
C42A 0.074(3) 0.051(3) 0.052(3) -0.007(2) -0.008(2) 0.010(2)
C43A 0.035(2) 0.044(2) 0.065(3) 0.016(2) -0.0060(19) -0.0023(18)
C44A 0.047(3) 0.101(4) 0.120(4) 0.069(4) -0.008(3) -0.010(3)
C45A 0.046(2) 0.051(2) 0.062(3) 0.017(2) -0.007(2) 0.0002(19)
C46A 0.064(3) 0.038(2) 0.043(2) -0.0057(18) 0.016(2) -0.0148(19)
C47A 0.056(3) 0.073(3) 0.054(3) 0.009(2) 0.018(2) -0.005(2)
C48A 0.050(3) 0.129(4) 0.044(3) 0.014(3) 0.000(2) -0.021(3)
C49A 0.052(2) 0.038(2) 0.041(2) -0.0064(17) 0.0184(18) -0.0114(18)
C50A 0.058(3) 0.061(3) 0.060(3) 0.018(2) 0.029(2) 0.021(2)
C51A 0.045(2) 0.079(3) 0.037(2) -0.004(2) 0.0043(19) 0.006(2)
C52A 0.080(3) 0.049(3) 0.050(3) 0.013(2) -0.004(2) -0.006(2)
C53A 0.136(6) 0.105(5) 0.157(6) 0.074(4) 0.088(5) 0.022(4)
C54A 0.102(4) 0.085(4) 0.067(3) 0.026(3) -0.005(3) 0.037(3)
P1B 0.0144(9) 0.0142(8) 0.0379(8) 0.0036(6) 0.0033(6) -0.0018(7)
P1B' 0.104(13) 0.126(14) 0.28(2) -0.032(13) 0.058(13) 0.012(11)
N1B 0.0242(16) 0.0231(14) 0.0323(16) 0.0001(12) 0.0054(12) -0.0010(12)
N2B 0.0236(16) 0.0297(15) 0.0347(16) -0.0016(12) 0.0033(12) -0.0018(12)
N3B 0.0234(15) 0.0259(15) 0.0472(18) -0.0036(13) 0.0036(13) -0.0017(12)
N4B 0.0194(14) 0.0285(15) 0.0486(18) -0.0079(13) 0.0066(13) -0.0001(12)
N5B 0.0226(15) 0.0229(14) 0.0415(17) 0.0015(12) 0.0056(12) 0.0002(12)
N6B 0.0213(14) 0.0205(14) 0.0397(16) 0.0035(12) 0.0025(12) 0.0016(11)
C1B 0.027(2) 0.0263(18) 0.0239(18) 0.0021(14) 0.0013(14) -0.0004(15)
C2B 0.0270(19) 0.0294(19) 0.052(2) 0.0008(16) 0.0029(16) -0.0018(15)
C3B 0.0204(18) 0.039(2) 0.044(2) -0.0011(16) 0.0047(15) -0.0012(15)
C4B 0.0240(19) 0.0247(17) 0.0247(18) -0.0026(14) 0.0036(14) 0.0003(14)
C5B 0.0270(19) 0.0282(18) 0.046(2) 0.0001(16) 0.0056(16) -0.0016(14)
C6B 0.0259(19) 0.0297(19) 0.050(2) -0.0015(16) 0.0033(16) 0.0001(15)
C7B 0.0259(18) 0.0234(18) 0.039(2) 0.0027(15) 0.0000(15) -0.0050(14)
C8B 0.0273(19) 0.0288(19) 0.041(2) -0.0006(16) -0.0019(16) -0.0009(15)
C9B 0.038(2) 0.041(2) 0.040(2) -0.0055(18) -0.0021(17) 0.0006(17)
C10B 0.041(2) 0.031(2) 0.057(3) -0.0077(19) 0.0020(19) 0.0041(17)
C11B 0.039(2) 0.0210(18) 0.059(3) 0.0072(17) -0.0037(19) 0.0007(16)
C12B 0.0296(19) 0.0275(19) 0.042(2) 0.0042(16) -0.0043(16) -0.0090(15)
C13B 0.0218(17) 0.0280(18) 0.037(2) -0.0060(15) 0.0051(15) 0.0014(14)
C14B 0.0195(17) 0.0332(19) 0.0320(19) -0.0036(15) 0.0036(14) -0.0010(14)
C15B 0.0250(18) 0.0306(19) 0.038(2) -0.0030(16) 0.0020(15) -0.0003(14)
C16B 0.0287(19) 0.035(2) 0.041(2) -0.0117(17) 0.0025(16) 0.0031(15)
C17B 0.0296(19) 0.048(2) 0.0274(19) -0.0056(17) 0.0036(15) 0.0067(16)
C18B 0.0242(18) 0.040(2) 0.036(2) 0.0034(17) 0.0038(15) 0.0021(15)
C19B 0.0215(17) 0.0235(17) 0.041(2) 0.0051(16) -0.0014(15) 0.0028(14)
C20B 0.0250(19) 0.0283(19) 0.050(2) -0.0012(17) -0.0030(16) 0.0029(15)
C21B 0.041(2) 0.030(2) 0.073(3) -0.010(2) -0.006(2) 0.0004(17)
C22B 0.053(3) 0.027(2) 0.089(4) 0.009(2) -0.005(2) -0.0073(18)
C23B 0.039(2) 0.051(3) 0.062(3) 0.030(2) 0.000(2) -0.0044(19)
C24B 0.0267(19) 0.038(2) 0.047(2) 0.0087(18) -0.0010(17) -0.0010(15)
C25B 0.0214(17) 0.0212(17) 0.041(2) 0.0018(15) 0.0021(15) -0.0024(13)
C26B 0.0309(19) 0.032(2) 0.043(2) 0.0032(17) 0.0022(16) -0.0051(15)
C27B 0.042(2) 0.038(2) 0.053(2) 0.0166(19) -0.0053(19) -0.0066(18)
C28B 0.042(2) 0.0255(19) 0.070(3) 0.006(2) -0.004(2) 0.0015(17)
C29B 0.035(2) 0.029(2) 0.058(3) -0.0091(18) 0.0029(18) 0.0014(16)
C30B 0.0237(18) 0.0259(18) 0.045(2) 0.0004(16) 0.0015(16) -0.0028(14)
C31B 0.038(2) 0.037(2) 0.039(2) 0.0058(17) 0.0003(17) -0.0012(16)
C32B 0.058(3) 0.050(2) 0.056(3) 0.011(2) -0.016(2) 0.002(2)
C33B 0.052(3) 0.056(3) 0.051(3) 0.016(2) 0.003(2) -0.003(2)
C34B 0.046(2) 0.038(2) 0.042(2) 0.0068(17) -0.0026(18) -0.0095(17)
C35B 0.049(3) 0.093(3) 0.050(3) 0.024(2) -0.009(2) -0.014(2)
C36B 0.047(2) 0.061(3) 0.050(2) 0.007(2) 0.007(2) -0.005(2)
C37B 0.036(2) 0.037(2) 0.033(2) -0.0052(16) 0.0055(16) -0.0085(16)
C38B 0.040(2) 0.052(2) 0.036(2) 0.0046(18) 0.0032(17) 0.0033(18)
C39B 0.048(2) 0.063(3) 0.042(2) 0.001(2) 0.0147(19) 0.009(2)
C40B 0.048(2) 0.045(2) 0.042(2) 0.0083(18) 0.0033(19) -0.0018(18)
C41B 0.064(3) 0.054(3) 0.042(2) 0.0102(19) -0.001(2) 0.015(2)
C42B 0.067(3) 0.071(3) 0.060(3) 0.015(2) 0.023(2) 0.000(2)
C43B 0.033(2) 0.045(2) 0.041(2) -0.0078(17) -0.0004(17) 0.0089(17)
C44B 0.042(2) 0.072(3) 0.057(3) -0.018(2) -0.006(2) 0.012(2)
C45B 0.043(2) 0.070(3) 0.052(3) -0.007(2) 0.000(2) 0.014(2)
C46B 0.050(2) 0.059(3) 0.038(2) 0.0046(19) 0.0041(19) -0.006(2)
C47B 0.078(4) 0.195(7) 0.080(4) -0.052(4) 0.001(3) -0.025(4)
C48B 0.079(4) 0.137(5) 0.082(4) -0.010(4) 0.032(3) -0.017(4)
C49B 0.046(2) 0.046(2) 0.039(2) 0.0061(18) 0.0060(18) -0.0050(18)
C50B 0.070(3) 0.049(2) 0.039(2) -0.0011(19) 0.011(2) -0.015(2)
C51B 0.077(3) 0.071(3) 0.046(3) 0.007(2) 0.017(2) -0.020(2)
C52B 0.034(2) 0.0325(19) 0.042(2) -0.0073(16) 0.0086(17) 0.0033(16)
C53B 0.042(2) 0.055(2) 0.053(2) -0.005(2) 0.0161(19) -0.0007(19)
C54B 0.049(2) 0.055(2) 0.048(2) -0.011(2) 0.009(2) -0.004(2)
P1C 0.0183(6) 0.0208(6) 0.0710(9) -0.0065(6) 0.0023(5) -0.0009(4)
P1C' 0.066(5) 0.066(5) 0.172(9) 0.011(5) 0.013(5) 0.001(4)
N1C 0.0266(18) 0.0328(17) 0.089(3) 0.0155(17) 0.0059(16) 0.0002(14)
N2C 0.0216(18) 0.0412(18) 0.067(2) -0.0157(16) -0.0013(15) 0.0026(14)
N3C 0.0218(16) 0.0327(17) 0.081(2) -0.0040(16) -0.0038(15) -0.0012(13)
N4C 0.0244(16) 0.0357(17) 0.0499(19) -0.0009(14) 0.0028(14) 0.0009(13)
N5C 0.0218(15) 0.0266(16) 0.066(2) 0.0047(14) 0.0047(14) -0.0023(12)
N6C 0.0207(16) 0.0257(16) 0.100(3) 0.0014(17) 0.0032(16) -0.0032(13)
C1C 0.028(2) 0.033(2) 0.050(2) -0.0115(17) 0.0030(17) 0.0009(16)
C2C 0.0253(19) 0.047(2) 0.052(2) -0.0096(18) -0.0012(17) 0.0013(16)
C3C 0.0233(19) 0.045(2) 0.042(2) 0.0011(17) 0.0028(16) 0.0039(16)
C4C 0.028(2) 0.0194(18) 0.081(3) 0.0111(18) 0.0075(19) 0.0002(16)
C5C 0.027(2) 0.031(2) 0.071(3) 0.0103(18) 0.0078(18) 0.0040(15)
C6C 0.026(2) 0.031(2) 0.069(3) 0.0090(18) 0.0043(18) -0.0029(15)
C7C 0.026(2) 0.032(2) 0.079(4) -0.005(3) 0.002(3) -0.003(2)
C8C 0.033(2) 0.037(2) 0.081(4) -0.007(3) 0.004(3) 0.002(2)
C9C 0.031(2) 0.037(2) 0.083(4) -0.008(3) 0.005(3) 0.000(2)
C10C 0.033(2) 0.034(2) 0.082(5) -0.006(3) 0.005(4) 0.000(2)
C11C 0.034(2) 0.033(2) 0.080(4) -0.003(3) 0.004(3) -0.003(2)
C12C 0.031(2) 0.0305(19) 0.079(4) -0.002(3) 0.000(3) -0.0034(18)
C31C 0.049(3) 0.052(4) 0.079(4) -0.009(3) 0.006(3) 0.012(3)
C32C 0.055(4) 0.068(6) 0.085(6) -0.006(4) 0.013(4) 0.000(4)
C33C 0.056(4) 0.072(6) 0.080(6) -0.013(5) 0.002(5) 0.010(5)
C34C 0.052(3) 0.031(3) 0.071(4) 0.003(3) -0.007(3) 0.003(3)
C35C 0.072(4) 0.036(6) 0.064(6) -0.002(4) 0.000(4) -0.001(4)
C36C 0.068(5) 0.053(5) 0.082(6) -0.006(4) -0.015(4) 0.008(4)
C7' 0.028(2) 0.031(2) 0.080(4) -0.004(3) 0.000(3) -0.002(2)
C8' 0.029(2) 0.034(2) 0.084(4) -0.004(3) 0.004(3) 0.000(2)
C9' 0.031(2) 0.034(2) 0.086(5) -0.003(3) 0.002(4) 0.002(2)
C10' 0.034(2) 0.033(2) 0.086(4) -0.002(3) -0.001(4) -0.002(2)
C11' 0.036(2) 0.032(2) 0.082(4) -0.001(3) -0.004(3) -0.004(2)
C12' 0.035(2) 0.031(2) 0.078(4) 0.001(3) -0.003(3) -0.0038(19)
C31' 0.044(3) 0.045(3) 0.085(4) -0.003(3) 0.009(3) 0.009(3)
C32' 0.052(4) 0.073(6) 0.108(7) -0.005(5) 0.024(5) 0.005(5)
C33' 0.052(4) 0.063(6) 0.079(6) -0.002(4) 0.010(5) 0.007(5)
C34' 0.046(2) 0.034(3) 0.071(4) 0.005(3) -0.001(3) 0.002(3)
C35' 0.067(4) 0.038(6) 0.068(6) 0.000(5) 0.010(4) -0.005(4)
C36' 0.060(4) 0.050(5) 0.073(6) -0.013(4) -0.001(4) 0.013(4)
C13C 0.0222(18) 0.035(2) 0.052(2) 0.0019(18) 0.0003(17) 0.0050(15)
C14C 0.031(2) 0.050(2) 0.065(3) 0.020(2) 0.0079(19) 0.0040(18)
C15C 0.041(3) 0.062(3) 0.083(4) 0.030(3) 0.012(2) 0.012(2)
C16C 0.046(3) 0.029(2) 0.109(4) 0.019(3) 0.024(3) 0.0090(18)
C17C 0.037(2) 0.034(2) 0.084(3) -0.013(2) 0.007(2) 0.0059(18)
C18C 0.0279(19) 0.0285(19) 0.060(3) 0.0019(18) 0.0047(18) 0.0065(15)
C19C 0.0247(19) 0.0256(19) 0.066(3) 0.0064(18) 0.0080(18) 0.0001(15)
C20C 0.026(2) 0.040(2) 0.074(3) 0.000(2) 0.0107(19) -0.0053(17)
C21C 0.045(3) 0.060(3) 0.079(3) -0.014(2) 0.017(2) -0.006(2)
C22C 0.049(3) 0.033(2) 0.110(4) -0.011(3) 0.023(3) -0.0119(19)
C23C 0.050(3) 0.032(2) 0.095(4) 0.006(2) 0.028(2) -0.0041(19)
C24C 0.028(2) 0.030(2) 0.078(3) 0.007(2) 0.0184(19) 0.0004(16)
C25C 0.0214(19) 0.0208(19) 0.081(3) 0.0040(19) -0.0022(19) -0.0056(14)
C26C 0.0236(19) 0.0268(19) 0.059(3) -0.0090(18) 0.0016(17) -0.0054(15)
C27C 0.038(2) 0.026(2) 0.062(3) -0.0037(18) 0.0089(19) -0.0025(16)
C28C 0.047(2) 0.041(2) 0.072(3) -0.015(2) 0.017(2) -0.0075(19)
C29C 0.047(3) 0.073(3) 0.060(3) -0.016(3) 0.015(2) -0.018(2)
C30C 0.035(2) 0.068(3) 0.054(3) 0.011(2) 0.003(2) -0.013(2)
C37C 0.044(3) 0.101(4) 0.041(2) 0.015(2) 0.001(2) -0.006(2)
C38C 0.060(3) 0.154(5) 0.059(3) -0.026(3) 0.001(3) 0.015(3)
C39C 0.088(4) 0.142(5) 0.073(4) 0.035(4) -0.016(3) -0.004(4)
C40C 0.043(2) 0.042(2) 0.048(2) -0.0135(18) 0.0044(19) -0.0054(18)
C41C 0.054(3) 0.070(3) 0.057(3) -0.004(2) -0.001(2) -0.012(2)
C42C 0.077(3) 0.075(3) 0.076(3) -0.026(3) 0.026(3) -0.008(3)
C43C 0.046(2) 0.056(3) 0.067(3) 0.003(2) 0.018(2) -0.004(2)
C44C 0.061(3) 0.076(3) 0.103(4) 0.024(3) 0.023(3) 0.006(3)
C45C 0.079(4) 0.085(4) 0.085(4) -0.005(3) 0.027(3) -0.011(3)
C46C 0.050(3) 0.038(2) 0.081(3) 0.007(2) 0.031(2) -0.0041(19)
C47C 0.073(3) 0.057(3) 0.085(3) 0.022(3) 0.021(3) 0.002(2)
C48C 0.061(3) 0.075(3) 0.117(4) 0.005(3) 0.050(3) -0.008(3)
C49C 0.029(2) 0.033(2) 0.060(3) -0.0088(18) 0.0006(18) 0.0010(16)
C50C 0.046(2) 0.052(2) 0.057(3) 0.001(2) 0.001(2) -0.0005(19)
C51C 0.054(3) 0.055(3) 0.050(3) 0.003(2) -0.001(2) -0.014(2)
C52C 0.053(3) 0.129(5) 0.135(5) 0.081(4) 0.001(3) -0.022(3)
C53C 0.056(3) 0.054(3) 0.066(3) 0.014(2) 0.014(2) -0.005(2)
C54C 0.136(6) 0.222(9) 0.303(12) 0.194(9) -0.145(7) -0.109(6)

loop_
_atom_type_symbol
_atom_type_description
_atom_type_scat_dispersion_real
_atom_type_scat_dispersion_imag
_atom_type_scat_source
C C 0.0033 0.0016 'International Tables Vol C Tables 4.2.6.8 and 6.1.1.4'
H H 0.0000 0.0000 'International Tables Vol C Tables 4.2.6.8 and 6.1.1.4'
N N 0.0061 0.0033 'International Tables Vol C Tables 4.2.6.8 and 6.1.1.4'
P P 0.1023 0.0942 'International Tables Vol C Tables 4.2.6.8 and 6.1.1.4'

loop_
_geom_angle_atom_site_label_1
_geom_angle_atom_site_label_2
_geom_angle_atom_site_label_3
_geom_angle
N2A P1A N1A 96.3(2)
N1A P1A' N2A 99.9(8)
C4A N1A P1A' 137.7(6)
C4A N1A P1A 132.1(3)
P1A' N1A P1A 21.9(4)
C1A N2A P1A' 131.1(6)
C1A N2A P1A 134.0(3)
P1A' N2A P1A 21.7(4)
C1A N3A C7A 125.5(3)
C1A N3A C2A 112.7(2)
C7A N3A C2A 120.5(2)
C1A N4A C13A 122.1(2)
C1A N4A C3A 112.7(2)
C13A N4A C3A 119.0(2)
C4A N5A C19A 125.1(3)
C4A N5A C5A 111.9(3)
C19A N5A C5A 120.2(3)
C4A N6A C25A 122.1(3)
C4A N6A C6A 113.2(3)
C25A N6A C6A 122.7(3)
N2A C1A N3A 132.2(3)
N2A C1A N4A 121.6(3)
N3A C1A N4A 106.2(2)
N3A C2A C3A 103.1(2)
N4A C3A C2A 102.5(2)
N1A C4A N5A 131.7(3)
N1A C4A N6A 122.3(3)
N5A C4A N6A 106.0(3)
N5A C5A C6A 103.7(3)
N6A C6A C5A 102.8(3)
C12A C7A C8A 122.5(3)
C12A C7A N3A 119.1(3)
C8A C7A N3A 118.4(3)
C9A C8A C7A 116.9(4)
C9A C8A C31A 120.1(3)
C7A C8A C31A 122.9(3)
C10A C9A C8A 121.5(4)
C11A C10A C9A 120.7(4)
C10A C11A C12A 120.7(4)
C7A C12A C11A 117.7(4)
C7A C12A C34A 121.9(3)
C11A C12A C34A 120.4(4)
C14A C13A C18A 121.8(3)
C14A C13A N4A 119.5(3)
C18A C13A N4A 118.7(3)
C15A C14A C13A 117.5(3)
C15A C14A C37A 119.0(3)
C13A C14A C37A 123.4(3)
C16A C15A C14A 121.5(3)
C15A C16A C17A 119.9(3)
C16A C17A C18A 121.5(3)
C17A C18A C13A 117.8(3)
C17A C18A C40A 121.4(3)
C13A C18A C40A 120.8(3)
C20A C19A C24A 121.6(3)
C20A C19A N5A 120.4(3)
C24A C19A N5A 118.0(3)
C21A C20A C19A 118.2(3)
C21A C20A C43A 119.9(3)
C19A C20A C43A 121.9(3)
C22A C21A C20A 121.1(3)
C23A C22A C21A 120.0(3)
C22A C23A C24A 121.3(3)
C23A C24A C19A 117.8(3)
C23A C24A C46A 120.3(3)
C19A C24A C46A 121.9(3)
C26A C25A C30A 121.7(3)
C26A C25A N6A 118.9(3)
C30A C25A N6A 119.4(3)
C27A C26A C25A 117.5(3)
C27A C26A C49A 120.1(3)
C25A C26A C49A 122.4(3)
C28A C27A C26A 121.5(3)
C27A C28A C29A 120.3(3)
C28A C29A C30A 120.8(3)
C29A C30A C25A 118.1(3)
C29A C30A C52A 120.4(3)
C25A C30A C52A 121.3(3)
C32A C31A C8A 112.8(3)
C32A C31A C33A 111.4(4)
C8A C31A C33A 110.2(4)
C36A C34A C12A 110.3(4)
C36A C34A C35A 113.6(4)
C12A C34A C35A 111.0(4)
C14A C37A C39A 113.2(3)
C14A C37A C38A 110.8(3)
C39A C37A C38A 110.8(3)
C18A C40A C41A 109.9(3)
C18A C40A C42A 113.7(3)
C41A C40A C42A 110.9(3)
C44A C43A C20A 111.0(3)
C44A C43A C45A 111.9(4)
C20A C43A C45A 111.1(3)
C24A C46A C47A 110.8(3)
C24A C46A C48A 112.7(3)
C47A C46A C48A 109.8(3)
C26A C49A C51A 113.5(3)
C26A C49A C50A 109.5(3)
C51A C49A C50A 109.7(3)
C53A C52A C30A 113.4(4)
C53A C52A C54A 109.9(4)
C30A C52A C54A 110.3(4)
N2B P1B N1B 97.48(15)
N1B P1B' N2B 95.5(10)
C4B N1B P1B' 129.8(7)
C4B N1B P1B 130.1(2)
P1B' N1B P1B 5.8(8)
C1B N2B P1B 132.3(2)
C1B N2B P1B' 130.7(7)
P1B N2B P1B' 5.4(8)
C1B N3B C7B 123.4(3)
C1B N3B C2B 111.6(2)
C7B N3B C2B 119.7(3)
C1B N4B C13B 119.3(3)
C1B N4B C3B 111.6(2)
C13B N4B C3B 121.6(3)
C4B N5B C25B 121.8(2)
C4B N5B C5B 110.9(2)
C25B N5B C5B 120.8(2)
C4B N6B C19B 124.0(3)
C4B N6B C6B 111.1(2)
C19B N6B C6B 119.7(2)
N2B C1B N3B 132.2(3)
N2B C1B N4B 121.1(3)
N3B C1B N4B 106.7(3)
N3B C2B C3B 102.9(2)
N4B C3B C2B 102.7(2)
N1B C4B N6B 131.4(3)
N1B C4B N5B 122.1(3)
N6B C4B N5B 106.5(2)
N5B C5B C6B 101.8(2)
N6B C6B C5B 101.9(2)
C8B C7B C12B 122.4(3)
C8B C7B N3B 119.6(3)
C12B C7B N3B 118.0(3)
C9B C8B C7B 117.9(3)
C9B C8B C31B 120.1(3)
C7B C8B C31B 122.0(3)
C10B C9B C8B 120.9(3)
C9B C10B C11B 120.5(3)
C10B C11B C12B 120.8(3)
C11B C12B C7B 117.4(3)
C11B C12B C34B 120.9(3)
C7B C12B C34B 121.7(3)
C14B C13B C18B 122.0(3)
C14B C13B N4B 118.4(3)
C18B C13B N4B 119.6(3)
C15B C14B C13B 117.4(3)
C15B C14B C37B 120.9(3)
C13B C14B C37B 121.7(3)
C16B C15B C14B 121.7(3)
C17B C16B C15B 119.8(3)
C16B C17B C18B 121.3(3)
C17B C18B C13B 117.7(3)
C17B C18B C40B 120.3(3)
C13B C18B C40B 122.0(3)
C24B C19B C20B 122.9(3)
C24B C19B N6B 117.4(3)
C20B C19B N6B 119.7(3)
C21B C20B C19B 116.9(3)
C21B C20B C43B 119.9(3)
C19B C20B C43B 123.2(3)
C22B C21B C20B 121.1(4)
C21B C22B C23B 121.0(4)
C22B C23B C24B 120.8(4)
C19B C24B C23B 117.2(3)
C19B C24B C46B 121.4(3)
C23B C24B C46B 121.4(3)
C30B C25B C26B 122.0(3)
C30B C25B N5B 120.3(3)
C26B C25B N5B 117.8(3)
C27B C26B C25B 117.6(3)
C27B C26B C49B 122.1(3)
C25B C26B C49B 120.2(3)
C28B C27B C26B 121.4(4)
C29B C28B C27B 119.9(3)
C28B C29B C30B 121.3(3)
C25B C30B C29B 117.8(3)
C25B C30B C52B 122.8(3)
C29B C30B C52B 119.3(3)
C8B C31B C32B 111.5(3)
C8B C31B C33B 110.9(3)
C32B C31B C33B 112.4(3)
C12B C34B C35B 112.3(3)
C12B C34B C36B 111.6(3)
C35B C34B C36B 109.8(3)
C14B C37B C38B 113.6(3)
C14B C37B C39B 109.2(3)
C38B C37B C39B 110.7(3)
C18B C40B C42B 112.0(3)
C18B C40B C41B 111.6(3)
C42B C40B C41B 111.5(3)
C20B C43B C44B 111.7(3)
C20B C43B C45B 111.8(3)
C44B C43B C45B 110.3(3)
C47B C46B C48B 110.7(4)
C47B C46B C24B 112.1(4)
C48B C46B C24B 113.6(4)
C26B C49B C50B 109.4(3)
C26B C49B C51B 114.0(3)
C50B C49B C51B 110.5(3)
C30B C52B C53B 111.5(3)
C30B C52B C54B 111.1(3)
C53B C52B C54B 111.7(3)
N1C P1C N2C 98.56(15)
N2C P1C' N1C 114.7(5)
C4C N1C P1C' 138.4(4)
C4C N1C P1C 134.6(3)
P1C' N1C P1C 68.9(3)
C1C N2C P1C' 152.3(4)
C1C N2C P1C 133.0(3)
P1C' N2C P1C 74.7(3)
C7C N3C C1C 123.8(10)
C7C N3C C2C 121.5(10)
C1C N3C C2C 113.0(3)
C7C N3C C7' 9.5(16)
C1C N3C C7' 124.6(10)
C2C N3C C7' 122.3(10)
C1C N4C C13C 122.2(3)
C1C N4C C3C 111.5(3)
C13C N4C C3C 118.7(3)
C4C N5C C19C 124.5(3)
C4C N5C C5C 111.5(3)
C19C N5C C5C 118.9(3)
C4C N6C C25C 120.5(3)
C4C N6C C6C 111.0(3)
C25C N6C C6C 121.5(3)
N2C C1C N3C 131.4(3)
N2C C1C N4C 122.8(3)
N3C C1C N4C 105.8(3)
N3C C2C C3C 101.9(3)
N4C C3C C2C 102.8(3)
N1C C4C N5C 132.7(3)
N1C C4C N6C 121.2(3)
N5C C4C N6C 106.0(3)
N5C C5C C6C 102.1(3)
N6C C6C C5C 101.7(3)
C12C C7C N3C 115.1(14)
C12C C7C C8C 124.1(13)
N3C C7C C8C 120.7(11)
C9C C8C C7C 116.6(10)
C9C C8C C31C 119.2(10)
C7C C8C C31C 124.1(9)
C10C C9C C8C 120.2(9)
C11C C10C C9C 122.3(10)
C10C C11C C12C 120.0(10)
C7C C12C C11C 116.6(11)
C7C C12C C34C 124.6(13)
C11C C12C C34C 118.9(11)
C33C C31C C32C 112.2(9)
C33C C31C C8C 115.1(9)
C32C C31C C8C 110.4(8)
C35C C34C C36C 103.8(13)
C35C C34C C12C 115.6(12)
C36C C34C C12C 118.6(13)
C8' C7' C12' 119.7(14)
C8' C7' N3C 119.7(13)
C12' C7' N3C 120.6(15)
C7' C8' C9' 118.7(11)
C7' C8' C31' 120.9(10)
C9' C8' C31' 120.4(11)
C10' C9' C8' 120.0(11)
C9' C10' C11' 122.2(10)
C12' C11' C10' 117.4(11)
C34' C12' C11' 118.5(16)
C34' C12' C7' 119.6(17)
C11' C12' C7' 121.9(13)
C8' C31' C32' 112.8(9)
C8' C31' C33' 109.7(9)
C32' C31' C33' 108.5(10)
C12' C34' C36' 104.3(17)
C12' C34' C35' 107.6(17)
C36' C34' C35' 118.7(14)
C18C C13C C14C 122.7(3)
C18C C13C N4C 120.3(3)
C14C C13C N4C 117.0(3)
C15C C14C C13C 117.7(4)
C15C C14C C37C 120.8(4)
C13C C14C C37C 121.4(4)
C16C C15C C14C 121.0(4)
C15C C16C C17C 121.1(4)
C16C C17C C18C 120.4(4)
C13C C18C C17C 117.2(4)
C13C C18C C40C 123.6(3)
C17C C18C C40C 119.2(4)
C24C C19C C20C 122.9(3)
C24C C19C N5C 120.1(4)
C20C C19C N5C 116.9(3)
C19C C20C C21C 117.1(4)
C19C C20C C43C 121.1(3)
C21C C20C C43C 121.8(4)
C22C C21C C20C 120.5(4)
C23C C22C C21C 120.7(4)
C22C C23C C24C 120.9(4)
C23C C24C C19C 117.9(4)
C23C C24C C46C 118.7(4)
C19C C24C C46C 123.3(3)
C30C C25C C26C 122.3(3)
C30C C25C N6C 118.6(3)
C26C C25C N6C 119.1(4)
C27C C26C C25C 117.3(3)
C27C C26C C49C 118.8(3)
C25C C26C C49C 123.9(3)
C28C C27C C26C 121.1(4)
C27C C28C C29C 120.5(4)
C28C C29C C30C 121.6(4)
C29C C30C C25C 117.2(4)
C29C C30C C52C 121.4(5)
C25C C30C C52C 121.3(5)
C14C C37C C39C 115.1(4)
C14C C37C C38C 109.9(3)
C39C C37C C38C 109.1(4)
C42C C40C C18C 111.2(3)
C42C C40C C41C 112.3(3)
C18C C40C C41C 110.9(3)
C45C C43C C20C 113.0(4)
C45C C43C C44C 110.5(4)
C20C C43C C44C 111.3(3)
C24C C46C C48C 112.4(4)
C24C C46C C47C 112.1(3)
C48C C46C C47C 109.8(4)
C51C C49C C50C 114.3(3)
C51C C49C C26C 112.7(3)
C50C C49C C26C 109.3(3)
C54C C52C C30C 123.0(4)
C54C C52C C53C 122.6(4)
C30C C52C C53C 114.2(4)

loop_
_geom_bond_atom_site_label_1
_geom_bond_atom_site_label_2
_geom_bond_distance
P1A N2A 1.659(4)
P1A N1A 1.667(4)
P1A' N1A 1.579(15)
P1A' N2A 1.657(14)
N1A C4A 1.273(4)
N2A C1A 1.275(4)
N3A C1A 1.368(4)
N3A C7A 1.429(4)
N3A C2A 1.450(4)
N4A C1A 1.379(4)
N4A C13A 1.428(4)
N4A C3A 1.450(4)
N5A C4A 1.370(4)
N5A C19A 1.429(4)
N5A C5A 1.455(4)
N6A C4A 1.378(4)
N6A C25A 1.434(4)
N6A C6A 1.436(4)
C2A C3A 1.518(4)
C5A C6A 1.502(5)
C7A C12A 1.386(5)
C7A C8A 1.391(5)
C8A C9A 1.387(5)
C8A C31A 1.523(5)
C9A C10A 1.362(5)
C10A C11A 1.359(5)
C11A C12A 1.390(5)
C12A C34A 1.502(5)
C13A C14A 1.398(4)
C13A C18A 1.399(4)
C14A C15A 1.394(5)
C14A C37A 1.511(5)
C15A C16A 1.367(5)
C16A C17A 1.374(5)
C17A C18A 1.384(4)
C18A C40A 1.512(5)
C19A C20A 1.394(5)
C19A C24A 1.398(5)
C20A C21A 1.382(5)
C20A C43A 1.518(5)
C21A C22A 1.374(5)
C22A C23A 1.373(5)
C23A C24A 1.385(5)
C24A C46A 1.519(5)
C25A C26A 1.395(5)
C25A C30A 1.403(5)
C26A C27A 1.389(4)
C26A C49A 1.513(5)
C27A C28A 1.371(5)
C28A C29A 1.376(5)
C29A C30A 1.383(5)
C30A C52A 1.506(5)
C31A C32A 1.509(6)
C31A C33A 1.525(6)
C34A C36A 1.481(6)
C34A C35A 1.551(6)
C37A C39A 1.514(5)
C37A C38A 1.515(5)
C40A C41A 1.513(5)
C40A C42A 1.518(5)
C43A C44A 1.511(6)
C43A C45A 1.522(5)
C46A C47A 1.520(5)
C46A C48A 1.530(6)
C49A C51A 1.527(5)
C49A C50A 1.528(5)
C52A C53A 1.476(6)
C52A C54A 1.540(6)
P1B N2B 1.653(3)
P1B N1B 1.672(3)
P1B' N1B 1.66(2)
P1B' N2B 1.711(19)
N1B C4B 1.276(4)
N2B C1B 1.273(4)
N3B C1B 1.374(4)
N3B C7B 1.436(4)
N3B C2B 1.461(4)
N4B C1B 1.388(4)
N4B C13B 1.428(4)
N4B C3B 1.453(4)
N5B C4B 1.381(4)
N5B C25B 1.426(4)
N5B C5B 1.456(4)
N6B C4B 1.375(4)
N6B C19B 1.428(4)
N6B C6B 1.460(4)
C2B C3B 1.512(5)
C5B C6B 1.508(4)
C7B C8B 1.391(5)
C7B C12B 1.394(4)
C8B C9B 1.387(5)
C8B C31B 1.520(5)
C9B C10B 1.369(5)
C10B C11B 1.380(5)
C11B C12B 1.394(5)
C12B C34B 1.511(5)
C13B C14B 1.397(4)
C13B C18B 1.403(5)
C14B C15B 1.385(4)
C14B C37B 1.515(4)
C15B C16B 1.381(5)
C16B C17B 1.372(5)
C17B C18B 1.387(5)
C18B C40B 1.509(5)
C19B C24B 1.391(5)
C19B C20B 1.405(5)
C20B C21B 1.392(5)
C20B C43B 1.507(5)
C21B C22B 1.363(6)
C22B C23B 1.375(6)
C23B C24B 1.395(5)
C24B C46B 1.507(5)
C25B C30B 1.390(4)
C25B C26B 1.394(5)
C26B C27B 1.393(5)
C26B C49B 1.512(5)
C27B C28B 1.372(5)
C28B C29B 1.367(5)
C29B C30B 1.394(5)
C30B C52B 1.511(5)
C31B C32B 1.526(5)
C31B C33B 1.530(5)
C34B C35B 1.528(5)
C34B C36B 1.529(5)
C37B C38B 1.520(5)
C37B C39B 1.530(5)
C40B C42B 1.517(5)
C40B C41B 1.519(5)
C43B C44B 1.525(5)
C43B C45B 1.530(5)
C46B C47B 1.496(6)
C46B C48B 1.504(6)
C49B C50B 1.525(5)
C49B C51B 1.528(5)
C52B C53B 1.523(5)
C52B C54B 1.524(5)
P1C N1C 1.640(3)
P1C N2C 1.653(3)
P1C' N2C 1.351(8)
P1C' N1C 1.610(8)
N1C C4C 1.273(4)
N2C C1C 1.270(4)
N3C C7C 1.36(2)
N3C C1C 1.374(4)
N3C C2C 1.450(4)
N3C C7' 1.51(2)
N4C C1C 1.384(4)
N4C C13C 1.434(4)
N4C C3C 1.451(4)
N5C C4C 1.383(4)
N5C C19C 1.437(4)
N5C C5C 1.458(4)
N6C C4C 1.394(4)
N6C C25C 1.436(4)
N6C C6C 1.454(4)
C2C C3C 1.516(5)
C5C C6C 1.519(5)
C7C C12C 1.346(18)
C7C C8C 1.42(2)
C8C C9C 1.389(14)
C8C C31C 1.520(14)
C9C C10C 1.365(12)
C10C C11C 1.355(13)
C11C C12C 1.436(18)
C12C C34C 1.79(2)
C31C C33C 1.461(15)
C31C C32C 1.500(15)
C34C C35C 1.47(2)
C34C C36C 1.52(2)
C7' C8' 1.38(2)
C7' C12' 1.429(19)
C8' C9' 1.404(15)
C8' C31' 1.481(16)
C9' C10' 1.387(14)
C10' C11' 1.396(15)
C11' C12' 1.362(18)
C12' C34' 1.22(2)
C31' C32' 1.549(16)
C31' C33' 1.575(16)
C34' C36' 1.55(2)
C34' C35' 1.59(2)
C13C C18C 1.394(5)
C13C C14C 1.401(5)
C14C C15C 1.380(6)
C14C C37C 1.512(6)
C15C C16C 1.370(6)
C16C C17C 1.380(6)
C17C C18C 1.403(5)
C18C C40C 1.516(5)
C19C C24C 1.386(5)
C19C C20C 1.393(5)
C20C C21C 1.399(5)
C20C C43C 1.516(5)
C21C C22C 1.386(6)
C22C C23C 1.366(6)
C23C C24C 1.385(5)
C24C C46C 1.514(6)
C25C C30C 1.394(6)
C25C C26C 1.401(5)
C26C C27C 1.391(5)
C26C C49C 1.522(5)
C27C C28C 1.360(5)
C28C C29C 1.370(6)
C29C C30C 1.381(6)
C30C C52C 1.484(6)
C37C C39C 1.517(6)
C37C C38C 1.538(6)
C40C C42C 1.516(5)
C40C C41C 1.538(5)
C43C C45C 1.507(6)
C43C C44C 1.520(6)
C46C C48C 1.523(5)
C46C C47C 1.535(6)
C49C C51C 1.448(4)
C49C C50C 1.515(4)
C52C C54C 1.373(5)
C52C C53C 1.498(5)
